data_7002024
loop_
_publ_author_name
'Urban, Slawomir'
'Tursky, Matyas'
'Fr\"ohlich, Roland'
'Glorius, Frank'

_publ_section_title
;
 Investigation of the properties of 4,5-dialkylated N-heterocyclic
 carbenes
;
_journal_issue 35
_journal_name_full 'Dalton Transactions'
_journal_page_first 6934
_journal_paper_doi 10.1039/b908981k
_journal_year 2009
_chemical_formula_sum 'C31 H35 Cl Ir N2 O2'
_chemical_formula_weight 695.26
_chemical_name_systematic
;
?
;
_space_group_IT_number 14
_symmetry_cell_setting monoclinic
_symmetry_space_group_name_Hall '-P 2ybc'
_symmetry_space_group_name_H-M 'P 1 21/c 1'
_atom_sites_solution_hydrogens geom
_atom_sites_solution_primary direct
_atom_sites_solution_secondary difmap
_audit_creation_method SHELXL-97
_cell_angle_alpha 90.00
_cell_angle_beta 94.594(1)
_cell_angle_gamma 90.00
_cell_formula_units_Z 4
_cell_length_a 7.9293(1)
_cell_length_b 19.9537(3)
_cell_length_c 18.4870(3)
_cell_measurement_reflns_used 6265
_cell_measurement_temperature 223(2)
_cell_measurement_theta_max 27.88
_cell_measurement_theta_min 0.41
_cell_volume 2915.60(7)
_computing_cell_refinement 'Collect (Nonius B.V., 1998)'
_computing_data_collection 'Collect (Nonius B.V., 1998)'
_computing_data_reduction 'Denzo-SMN (Otwinowski & Minor, 1997)'
_computing_molecular_graphics 'SCHAKAL (Keller, 1997)'
_computing_publication_material 'SHELXL-97 (Sheldrick, 1997)'
_computing_structure_refinement 'SHELXL-97 (Sheldrick, 1997)'
_computing_structure_solution 'SHELXS-97 (Sheldrick, 1990)'
_diffrn_ambient_temperature 223(2)
_diffrn_measured_fraction_theta_full 0.983
_diffrn_measured_fraction_theta_max 0.983
_diffrn_measurement_device_type 'Nonius KappaCCD'
_diffrn_measurement_method '\w and \ scans'
_diffrn_radiation_monochromator graphite
_diffrn_radiation_source 'rotating anode NOnius FR591'
_diffrn_radiation_type MoK\a
_diffrn_radiation_wavelength 0.71073
_diffrn_reflns_av_R_equivalents 0.029
_diffrn_reflns_av_sigmaI/netI 0.0302
_diffrn_reflns_limit_h_max 10
_diffrn_reflns_limit_h_min -7
_diffrn_reflns_limit_k_max 26
_diffrn_reflns_limit_k_min -24
_diffrn_reflns_limit_l_max 24
_diffrn_reflns_limit_l_min -24
_diffrn_reflns_number 20121
_diffrn_reflns_theta_full 28.26
_diffrn_reflns_theta_max 28.26
_diffrn_reflns_theta_min 2.32
_exptl_absorpt_coefficient_mu 4.700
_exptl_absorpt_correction_T_max 0.6507
_exptl_absorpt_correction_T_min 0.2550
_exptl_absorpt_correction_type multi-scan
_exptl_absorpt_process_details 'Denzo (otwinowski, Borek, Majewski & Minor, 2003)'
_exptl_crystal_colour yellow
_exptl_crystal_density_diffrn 1.584
_exptl_crystal_density_method 'not measured'
_exptl_crystal_description plate
_exptl_crystal_F_000 1380
_exptl_crystal_size_max 0.40
_exptl_crystal_size_mid 0.20
_exptl_crystal_size_min 0.10
_refine_diff_density_max 1.122
_refine_diff_density_min -1.109
_refine_diff_density_rms 0.095
_refine_ls_extinction_method none
_refine_ls_goodness_of_fit_ref 1.027
_refine_ls_hydrogen_treatment riding
_refine_ls_matrix_type full
_refine_ls_number_parameters 340
_refine_ls_number_reflns 7105
_refine_ls_number_restraints 0
_refine_ls_restrained_S_all 1.027
_refine_ls_R_factor_all 0.0357
_refine_ls_R_factor_gt 0.0263
_refine_ls_shift/su_max 0.003
_refine_ls_shift/su_mean 0.000
_refine_ls_structure_factor_coef Fsqd
_refine_ls_weighting_details 'calc w=1/[\s^2^(Fo^2^)+(0.0359P)^2^+1.8061P] where P=(Fo^2^+2Fc^2^)/3'
_refine_ls_weighting_scheme calc
_refine_ls_wR_factor_gt 0.0627
_refine_ls_wR_factor_ref 0.0673
_reflns_number_gt 6043
_reflns_number_total 7105
_reflns_threshold_expression >2sigma(I)
_cod_data_source_file b908981k.txt
_cod_data_source_block glo5061
_cod_original_cell_volume 2915.59(7)
_cod_original_sg_symbol_H-M P21/c
_cod_database_code 7002024

loop_
_symmetry_equiv_pos_as_xyz
'x, y, z'
'-x, y+1/2, -z+1/2'
'-x, -y, -z'
'x, -y-1/2, z-1/2'

loop_
_atom_site_label
_atom_site_type_symbol
_atom_site_fract_x
_atom_site_fract_y
_atom_site_fract_z
_atom_site_U_iso_or_equiv
_atom_site_adp_type
_atom_site_occupancy
_atom_site_symmetry_multiplicity
_atom_site_calc_flag
_atom_site_refinement_flags
_atom_site_disorder_assembly
_atom_site_disorder_group
Ir1 Ir 0.476405(13) 0.683574(5) 0.720999(6) 0.02561(5) Uani 1 1 d . . .
Cl2 Cl 0.25979(11) 0.71606(6) 0.63383(5) 0.0507(2) Uani 1 1 d . . .
C3 C 0.3143(5) 0.68360(17) 0.7904(2) 0.0392(8) Uani 1 1 d . . .
O4 O 0.2168(4) 0.68299(15) 0.83162(16) 0.0635(9) Uani 1 1 d . . .
C5 C 0.6443(5) 0.65669(18) 0.7909(2) 0.0392(8) Uani 1 1 d . . .
O6 O 0.7378(4) 0.64128(16) 0.83137(16) 0.0617(8) Uani 1 1 d . . .
N7 N 0.7013(3) 0.73330(12) 0.60130(12) 0.0248(5) Uani 1 1 d . . .
C8 C 0.6456(4) 0.68169(13) 0.64075(16) 0.0241(6) Uani 1 1 d . . .
N9 N 0.7217(3) 0.62697(12) 0.61543(12) 0.0248(5) Uani 1 1 d . . .
C10 C 0.8248(3) 0.64358(15) 0.55988(15) 0.0270(6) Uani 1 1 d . . .
C11 C 0.8125(4) 0.71082(15) 0.55127(15) 0.0278(6) Uani 1 1 d . . .
C12 C 0.9296(4) 0.59217(16) 0.52565(18) 0.0368(7) Uani 1 1 d . . .
H12A H 0.8762 0.5483 0.5305 0.044 Uiso 1 1 calc R . .
H12B H 1.0409 0.5905 0.5528 0.044 Uiso 1 1 calc R . .
C13 C 0.9553(5) 0.60359(19) 0.44604(19) 0.0451(9) Uani 1 1 d . . .
H13A H 0.8445 0.6022 0.4185 0.054 Uiso 1 1 calc R . .
H13B H 1.0226 0.5664 0.4291 0.054 Uiso 1 1 calc R . .
C14 C 1.0417(5) 0.6689(2) 0.4286(2) 0.0480(9) Uani 1 1 d . . .
H14A H 1.1398 0.6753 0.4637 0.058 Uiso 1 1 calc R . .
H14B H 1.0839 0.6650 0.3804 0.058 Uiso 1 1 calc R . .
C15 C 0.9302(5) 0.73075(19) 0.42972(18) 0.0441(8) Uani 1 1 d . . .
H15A H 0.8198 0.7201 0.4047 0.053 Uiso 1 1 calc R . .
H15B H 0.9811 0.7663 0.4020 0.053 Uiso 1 1 calc R . .
C16 C 0.9022(4) 0.75780(17) 0.50480(17) 0.0358(7) Uani 1 1 d . . .
H16A H 1.0123 0.7689 0.5298 0.043 Uiso 1 1 calc R . .
H16B H 0.8367 0.7994 0.4993 0.043 Uiso 1 1 calc R . .
C17 C 0.7010(4) 0.55991(14) 0.64258(16) 0.0283(6) Uani 1 1 d . . .
C18 C 0.8264(4) 0.53274(16) 0.69028(17) 0.0333(7) Uani 1 1 d . . .
C19 C 0.8026(5) 0.46811(17) 0.71553(19) 0.0415(8) Uani 1 1 d . . .
H19 H 0.8866 0.4490 0.7479 0.050 Uiso 1 1 calc R . .
C20 C 0.6605(5) 0.43106(17) 0.6949(2) 0.0456(9) Uani 1 1 d . . .
C21 C 0.5384(4) 0.45999(17) 0.6468(2) 0.0438(9) Uani 1 1 d . . .
H21 H 0.4409 0.4352 0.6322 0.053 Uiso 1 1 calc R . .
C22 C 0.5550(4) 0.52455(16) 0.61935(18) 0.0334(7) Uani 1 1 d . . .
C23 C 0.9862(4) 0.5703(2) 0.71472(19) 0.0465(9) Uani 1 1 d . . .
H23A H 1.0776 0.5554 0.6867 0.070 Uiso 1 1 calc R . .
H23B H 1.0157 0.5616 0.7658 0.070 Uiso 1 1 calc R . .
H23C H 0.9681 0.6180 0.7073 0.070 Uiso 1 1 calc R . .
C24 C 0.6380(6) 0.3607(2) 0.7236(3) 0.0721(14) Uani 1 1 d . . .
H24A H 0.7327 0.3330 0.7117 0.108 Uiso 1 1 calc R . .
H24B H 0.5336 0.3418 0.7014 0.108 Uiso 1 1 calc R . .
H24C H 0.6335 0.3622 0.7758 0.108 Uiso 1 1 calc R . .
C25 C 0.4217(4) 0.55461(19) 0.5667(2) 0.0494(9) Uani 1 1 d . . .
H25A H 0.3604 0.5889 0.5910 0.074 Uiso 1 1 calc R . .
H25B H 0.3437 0.5199 0.5487 0.074 Uiso 1 1 calc R . .
H25C H 0.4750 0.5745 0.5264 0.074 Uiso 1 1 calc R . .
C26 C 0.6631(4) 0.80306(14) 0.61151(16) 0.0278(6) Uani 1 1 d . . .
C27 C 0.5488(4) 0.83551(18) 0.56215(18) 0.0373(7) Uani 1 1 d . . .
C28 C 0.5210(5) 0.90345(18) 0.5736(2) 0.0496(9) Uani 1 1 d . . .
H28 H 0.4438 0.9265 0.5413 0.060 Uiso 1 1 calc R . .
C29 C 0.6031(5) 0.93830(18) 0.6310(2) 0.0510(10) Uani 1 1 d . . .
C30 C 0.7158(5) 0.90425(17) 0.6780(2) 0.0444(8) Uani 1 1 d . . .
H30 H 0.7719 0.9276 0.7170 0.053 Uiso 1 1 calc R . .
C31 C 0.7494(4) 0.83680(16) 0.66959(17) 0.0332(7) Uani 1 1 d . . .
C32 C 0.4615(5) 0.7998(2) 0.4983(2) 0.0519(10) Uani 1 1 d . . .
H32A H 0.5320 0.8014 0.4578 0.078 Uiso 1 1 calc R . .
H32B H 0.3541 0.8214 0.4847 0.078 Uiso 1 1 calc R . .
H32C H 0.4419 0.7535 0.5112 0.078 Uiso 1 1 calc R . .
C34 C 0.8773(5) 0.8018(2) 0.7211(2) 0.0464(9) Uani 1 1 d . . .
H34A H 0.9364 0.8346 0.7525 0.070 Uiso 1 1 calc R . .
H34B H 0.9581 0.7782 0.6936 0.070 Uiso 1 1 calc R . .
H34C H 0.8200 0.7700 0.7503 0.070 Uiso 1 1 calc R . .
C33 C 0.5698(7) 1.0124(2) 0.6412(3) 0.0849(17) Uani 1 1 d . . .
H33A H 0.6603 1.0382 0.6225 0.127 Uiso 1 1 calc R . .
H33B H 0.5651 1.0219 0.6925 0.127 Uiso 1 1 calc R . .
H33C H 0.4629 1.0244 0.6153 0.127 Uiso 1 1 calc R . .
C41 C 1.0457(8) 0.5569(3) 1.0370(3) 0.0914(18) Uani 1 1 d . . .
H41 H 1.0742 0.5962 1.0632 0.110 Uiso 1 1 calc R . .
C42 C 0.9919(8) 0.5602(3) 0.9664(3) 0.0900(18) Uani 1 1 d . . .
H42 H 0.9893 0.6017 0.9423 0.108 Uiso 1 1 calc R . .
C43 C 0.9414(9) 0.5040(3) 0.9297(3) 0.097(2) Uani 1 1 d . . .
H43 H 0.8974 0.5070 0.8810 0.116 Uiso 1 1 calc R . .

loop_
_atom_site_aniso_label
_atom_site_aniso_U_11
_atom_site_aniso_U_22
_atom_site_aniso_U_33
_atom_site_aniso_U_23
_atom_site_aniso_U_13
_atom_site_aniso_U_12
Ir1 0.02891(7) 0.02223(7) 0.02655(7) -0.00179(4) 0.00756(4) -0.00012(4)
Cl2 0.0389(4) 0.0634(6) 0.0501(5) 0.0010(4) 0.0038(4) 0.0113(4)
C3 0.0433(19) 0.038(2) 0.0382(19) -0.0058(14) 0.0136(15) -0.0001(14)
O4 0.0607(19) 0.082(2) 0.0531(17) -0.0088(14) 0.0354(15) -0.0001(14)
C5 0.049(2) 0.0277(17) 0.043(2) 0.0031(15) 0.0164(16) -0.0049(16)
O6 0.0621(18) 0.066(2) 0.0556(17) 0.0042(15) -0.0064(14) -0.0064(15)
N7 0.0294(12) 0.0201(12) 0.0257(12) 0.0018(9) 0.0065(9) 0.0016(10)
C8 0.0243(14) 0.0225(14) 0.0256(14) 0.0006(11) 0.0031(11) -0.0009(11)
N9 0.0273(12) 0.0182(12) 0.0296(12) 0.0010(9) 0.0061(9) 0.0018(9)
C10 0.0256(14) 0.0270(15) 0.0295(14) 0.0004(12) 0.0081(11) -0.0004(11)
C11 0.0291(14) 0.0272(15) 0.0277(14) 0.0018(12) 0.0061(11) 0.0024(12)
C12 0.0409(18) 0.0279(17) 0.0436(18) -0.0012(14) 0.0149(14) 0.0090(14)
C13 0.049(2) 0.043(2) 0.046(2) -0.0103(16) 0.0179(16) 0.0043(17)
C14 0.050(2) 0.053(2) 0.044(2) 0.0030(17) 0.0243(17) 0.0070(18)
C15 0.051(2) 0.047(2) 0.0366(18) 0.0097(15) 0.0189(15) 0.0033(17)
C16 0.0368(17) 0.0319(17) 0.0405(17) 0.0072(14) 0.0136(13) -0.0008(14)
C17 0.0306(15) 0.0206(14) 0.0348(15) -0.0010(12) 0.0097(11) 0.0006(11)
C18 0.0345(16) 0.0273(16) 0.0390(17) 0.0034(13) 0.0078(13) 0.0034(13)
C19 0.0453(19) 0.0304(18) 0.051(2) 0.0126(15) 0.0155(15) 0.0129(15)
C20 0.047(2) 0.0243(17) 0.070(2) 0.0044(17) 0.0338(18) 0.0025(15)
C21 0.0386(18) 0.0281(18) 0.068(2) -0.0074(16) 0.0224(16) -0.0092(14)
C22 0.0299(15) 0.0259(16) 0.0456(18) -0.0095(13) 0.0107(13) -0.0025(12)
C23 0.0374(19) 0.047(2) 0.054(2) 0.0114(16) -0.0049(15) -0.0008(15)
C24 0.072(3) 0.029(2) 0.122(4) 0.021(2) 0.049(3) 0.004(2)
C25 0.0358(18) 0.044(2) 0.066(2) -0.0173(18) -0.0073(16) -0.0004(16)
C26 0.0318(15) 0.0187(14) 0.0338(16) 0.0031(11) 0.0089(12) 0.0011(11)
C27 0.0401(18) 0.0369(18) 0.0355(17) 0.0098(14) 0.0063(13) 0.0057(14)
C28 0.054(2) 0.0319(19) 0.064(2) 0.0175(17) 0.0123(18) 0.0156(17)
C29 0.059(2) 0.0267(19) 0.070(3) -0.0004(18) 0.025(2) 0.0051(17)
C30 0.052(2) 0.0267(18) 0.056(2) -0.0091(16) 0.0147(17) -0.0078(15)
C31 0.0351(16) 0.0281(16) 0.0375(17) -0.0017(13) 0.0100(13) -0.0062(13)
C32 0.058(2) 0.058(2) 0.039(2) 0.0094(18) -0.0059(17) 0.0090(19)
C34 0.043(2) 0.049(2) 0.046(2) -0.0027(17) -0.0061(15) -0.0079(17)
C33 0.108(4) 0.021(2) 0.129(5) -0.003(2) 0.031(4) 0.011(2)
C41 0.124(5) 0.069(4) 0.079(4) -0.012(3) -0.003(3) 0.017(3)
C42 0.135(5) 0.063(4) 0.074(4) 0.020(3) 0.019(3) 0.024(3)
C43 0.145(6) 0.089(4) 0.054(3) 0.003(3) -0.006(3) 0.040(4)

loop_
_atom_type_symbol
_atom_type_description
_atom_type_scat_dispersion_real
_atom_type_scat_dispersion_imag
_atom_type_scat_source
C C 0.0033 0.0016 'International Tables Vol C Tables 4.2.6.8 and 6.1.1.4'
H H 0.0000 0.0000 'International Tables Vol C Tables 4.2.6.8 and 6.1.1.4'
N N 0.0061 0.0033 'International Tables Vol C Tables 4.2.6.8 and 6.1.1.4'
O O 0.0106 0.0060 'International Tables Vol C Tables 4.2.6.8 and 6.1.1.4'
Cl Cl 0.1484 0.1585 'International Tables Vol C Tables 4.2.6.8 and 6.1.1.4'
Ir Ir -1.4442 7.9887 'International Tables Vol C Tables 4.2.6.8 and 6.1.1.4'

loop_
_geom_angle_atom_site_label_1
_geom_angle_atom_site_label_2
_geom_angle_atom_site_label_3
_geom_angle
_geom_angle_site_symmetry_1
_geom_angle_site_symmetry_3
_geom_angle_publ_flag
C5 Ir1 C3 90.95(15) . . ?
C5 Ir1 C8 91.37(13) . . ?
C3 Ir1 C8 177.09(13) . . ?
C5 Ir1 Cl2 178.73(10) . . ?
C3 Ir1 Cl2 88.03(12) . . ?
C8 Ir1 Cl2 89.63(8) . . ?
O4 C3 Ir1 179.3(3) . . ?
O6 C5 Ir1 178.9(3) . . ?
C8 N7 C11 111.2(2) . . ?
C8 N7 C26 125.6(2) . . ?
C11 N7 C26 123.1(2) . . ?
N9 C8 N7 104.7(2) . . ?
N9 C8 Ir1 126.5(2) . . ?
N7 C8 Ir1 128.8(2) . . ?
C8 N9 C10 111.5(2) . . ?
C8 N9 C17 124.3(2) . . ?
C10 N9 C17 124.3(2) . . ?
C11 C10 N9 106.3(2) . . ?
C11 C10 C12 132.0(3) . . ?
N9 C10 C12 121.7(3) . . ?
C10 C11 N7 106.4(2) . . ?
C10 C11 C16 131.2(3) . . ?
N7 C11 C16 122.3(3) . . ?
C10 C12 C13 115.5(3) . . ?
C10 C12 H12A 108.4 . . ?
C13 C12 H12A 108.4 . . ?
C10 C12 H12B 108.4 . . ?
C13 C12 H12B 108.4 . . ?
H12A C12 H12B 107.5 . . ?
C12 C13 C14 115.6(3) . . ?
C12 C13 H13A 108.4 . . ?
C14 C13 H13A 108.4 . . ?
C12 C13 H13B 108.4 . . ?
C14 C13 H13B 108.4 . . ?
H13A C13 H13B 107.4 . . ?
C15 C14 C13 114.9(3) . . ?
C15 C14 H14A 108.5 . . ?
C13 C14 H14A 108.5 . . ?
C15 C14 H14B 108.5 . . ?
C13 C14 H14B 108.5 . . ?
H14A C14 H14B 107.5 . . ?
C14 C15 C16 115.4(3) . . ?
C14 C15 H15A 108.4 . . ?
C16 C15 H15A 108.4 . . ?
C14 C15 H15B 108.4 . . ?
C16 C15 H15B 108.4 . . ?
H15A C15 H15B 107.5 . . ?
C11 C16 C15 114.5(3) . . ?
C11 C16 H16A 108.6 . . ?
C15 C16 H16A 108.6 . . ?
C11 C16 H16B 108.6 . . ?
C15 C16 H16B 108.6 . . ?
H16A C16 H16B 107.6 . . ?
C18 C17 C22 122.3(3) . . ?
C18 C17 N9 119.2(3) . . ?
C22 C17 N9 118.5(3) . . ?
C17 C18 C19 117.8(3) . . ?
C17 C18 C23 122.6(3) . . ?
C19 C18 C23 119.6(3) . . ?
C20 C19 C18 122.4(3) . . ?
C20 C19 H19 118.8 . . ?
C18 C19 H19 118.8 . . ?
C19 C20 C21 117.9(3) . . ?
C19 C20 C24 121.2(4) . . ?
C21 C20 C24 120.9(4) . . ?
C20 C21 C22 122.5(3) . . ?
C20 C21 H21 118.8 . . ?
C22 C21 H21 118.8 . . ?
C17 C22 C21 117.1(3) . . ?
C17 C22 C25 121.4(3) . . ?
C21 C22 C25 121.5(3) . . ?
C18 C23 H23A 109.5 . . ?
C18 C23 H23B 109.5 . . ?
H23A C23 H23B 109.5 . . ?
C18 C23 H23C 109.5 . . ?
H23A C23 H23C 109.5 . . ?
H23B C23 H23C 109.5 . . ?
C20 C24 H24A 109.5 . . ?
C20 C24 H24B 109.5 . . ?
H24A C24 H24B 109.5 . . ?
C20 C24 H24C 109.5 . . ?
H24A C24 H24C 109.5 . . ?
H24B C24 H24C 109.5 . . ?
C22 C25 H25A 109.5 . . ?
C22 C25 H25B 109.5 . . ?
H25A C25 H25B 109.5 . . ?
C22 C25 H25C 109.5 . . ?
H25A C25 H25C 109.5 . . ?
H25B C25 H25C 109.5 . . ?
C27 C26 C31 122.1(3) . . ?
C27 C26 N7 119.7(3) . . ?
C31 C26 N7 118.1(3) . . ?
C28 C27 C26 117.1(3) . . ?
C28 C27 C32 120.9(3) . . ?
C26 C27 C32 122.0(3) . . ?
C29 C28 C27 122.3(3) . . ?
C29 C28 H28 118.9 . . ?
C27 C28 H28 118.9 . . ?
C30 C29 C28 118.5(3) . . ?
C30 C29 C33 120.9(4) . . ?
C28 C29 C33 120.6(4) . . ?
C29 C30 C31 122.1(3) . . ?
C29 C30 H30 118.9 . . ?
C31 C30 H30 118.9 . . ?
C30 C31 C26 117.9(3) . . ?
C30 C31 C34 120.4(3) . . ?
C26 C31 C34 121.7(3) . . ?
C27 C32 H32A 109.5 . . ?
C27 C32 H32B 109.5 . . ?
H32A C32 H32B 109.5 . . ?
C27 C32 H32C 109.5 . . ?
H32A C32 H32C 109.5 . . ?
H32B C32 H32C 109.5 . . ?
C31 C34 H34A 109.5 . . ?
C31 C34 H34B 109.5 . . ?
H34A C34 H34B 109.5 . . ?
C31 C34 H34C 109.5 . . ?
H34A C34 H34C 109.5 . . ?
H34B C34 H34C 109.5 . . ?
C29 C33 H33A 109.5 . . ?
C29 C33 H33B 109.5 . . ?
H33A C33 H33B 109.5 . . ?
C29 C33 H33C 109.5 . . ?
H33A C33 H33C 109.5 . . ?
H33B C33 H33C 109.5 . . ?
C42 C41 C43 119.3(6) . 3_767 ?
C42 C41 H41 120.3 . . ?
C43 C41 H41 120.3 3_767 . ?
C41 C42 C43 120.4(6) . . ?
C41 C42 H42 119.8 . . ?
C43 C42 H42 119.8 . . ?
C42 C43 C41 120.2(5) . 3_767 ?
C42 C43 H43 119.9 . . ?
C41 C43 H43 119.9 3_767 . ?

loop_
_geom_bond_atom_site_label_1
_geom_bond_atom_site_label_2
_geom_bond_distance
_geom_bond_site_symmetry_2
_geom_bond_publ_flag
Ir1 C5 1.859(4) . ?
Ir1 C3 1.887(4) . ?
Ir1 C8 2.079(3) . ?
Ir1 Cl2 2.3502(9) . ?
C3 O4 1.128(4) . ?
C5 O6 1.055(4) . ?
N7 C8 1.356(4) . ?
N7 C11 1.402(4) . ?
N7 C26 1.440(4) . ?
C8 N9 1.350(4) . ?
N9 C10 1.402(3) . ?
N9 C17 1.443(4) . ?
C10 C11 1.354(4) . ?
C10 C12 1.493(4) . ?
C11 C16 1.490(4) . ?
C12 C13 1.519(5) . ?
C12 H12A 0.9800 . ?
C12 H12B 0.9800 . ?
C13 C14 1.519(5) . ?
C13 H13A 0.9800 . ?
C13 H13B 0.9800 . ?
C14 C15 1.519(5) . ?
C14 H14A 0.9800 . ?
C14 H14B 0.9800 . ?
C15 C16 1.522(5) . ?
C15 H15A 0.9800 . ?
C15 H15B 0.9800 . ?
C16 H16A 0.9800 . ?
C16 H16B 0.9800 . ?
C17 C18 1.386(4) . ?
C17 C22 1.394(4) . ?
C18 C19 1.389(4) . ?
C18 C23 1.510(5) . ?
C19 C20 1.375(5) . ?
C19 H19 0.9400 . ?
C20 C21 1.387(6) . ?
C20 C24 1.516(5) . ?
C21 C22 1.395(5) . ?
C21 H21 0.9400 . ?
C22 C25 1.503(5) . ?
C23 H23A 0.9700 . ?
C23 H23B 0.9700 . ?
C23 H23C 0.9700 . ?
C24 H24A 0.9700 . ?
C24 H24B 0.9700 . ?
C24 H24C 0.9700 . ?
C25 H25A 0.9700 . ?
C25 H25B 0.9700 . ?
C25 H25C 0.9700 . ?
C26 C27 1.393(4) . ?
C26 C31 1.399(4) . ?
C27 C28 1.392(5) . ?
C27 C32 1.500(5) . ?
C28 C29 1.387(6) . ?
C28 H28 0.9400 . ?
C29 C30 1.374(6) . ?
C29 C33 1.516(5) . ?
C30 C31 1.383(5) . ?
C30 H30 0.9400 . ?
C31 C34 1.506(5) . ?
C32 H32A 0.9700 . ?
C32 H32B 0.9700 . ?
C32 H32C 0.9700 . ?
C34 H34A 0.9700 . ?
C34 H34B 0.9700 . ?
C34 H34C 0.9700 . ?
C33 H33A 0.9700 . ?
C33 H33B 0.9700 . ?
C33 H33C 0.9700 . ?
C41 C42 1.341(7) . ?
C41 C43 1.363(8) 3_767 ?
C41 H41 0.9400 . ?
C42 C43 1.355(8) . ?
C42 H42 0.9400 . ?
C43 C41 1.363(8) 3_767 ?
C43 H43 0.9400 . ?

loop_
_geom_torsion_atom_site_label_1
_geom_torsion_atom_site_label_2
_geom_torsion_atom_site_label_3
_geom_torsion_atom_site_label_4
_geom_torsion
_geom_torsion_site_symmetry_1
_geom_torsion_site_symmetry_2
_geom_torsion_site_symmetry_3
_geom_torsion_site_symmetry_4
_geom_torsion_publ_flag
C5 Ir1 C3 O4 -96(36) . . . . ?
C8 Ir1 C3 O4 46(37) . . . . ?
Cl2 Ir1 C3 O4 83(36) . . . . ?
C3 Ir1 C5 O6 9(19) . . . . ?
C8 Ir1 C5 O6 -170(100) . . . . ?
Cl2 Ir1 C5 O6 -28(23) . . . . ?
C11 N7 C8 N9 0.0(3) . . . . ?
C26 N7 C8 N9 -176.0(3) . . . . ?
C11 N7 C8 Ir1 -178.7(2) . . . . ?
C26 N7 C8 Ir1 5.4(4) . . . . ?
C5 Ir1 C8 N9 66.4(3) . . . . ?
C3 Ir1 C8 N9 -76(3) . . . . ?
Cl2 Ir1 C8 N9 -112.8(3) . . . . ?
C5 Ir1 C8 N7 -115.2(3) . . . . ?
C3 Ir1 C8 N7 102(3) . . . . ?
Cl2 Ir1 C8 N7 65.5(3) . . . . ?
N7 C8 N9 C10 -0.3(3) . . . . ?
Ir1 C8 N9 C10 178.4(2) . . . . ?
N7 C8 N9 C17 179.1(2) . . . . ?
Ir1 C8 N9 C17 -2.2(4) . . . . ?
C8 N9 C10 C11 0.5(3) . . . . ?
C17 N9 C10 C11 -178.9(3) . . . . ?
C8 N9 C10 C12 176.8(3) . . . . ?
C17 N9 C10 C12 -2.7(4) . . . . ?
N9 C10 C11 N7 -0.5(3) . . . . ?
C12 C10 C11 N7 -176.2(3) . . . . ?
N9 C10 C11 C16 174.7(3) . . . . ?
C12 C10 C11 C16 -1.0(6) . . . . ?
C8 N7 C11 C10 0.4(3) . . . . ?
C26 N7 C11 C10 176.4(3) . . . . ?
C8 N7 C11 C16 -175.4(3) . . . . ?
C26 N7 C11 C16 0.6(4) . . . . ?
C11 C10 C12 C13 -37.0(5) . . . . ?
N9 C10 C12 C13 147.8(3) . . . . ?
C10 C12 C13 C14 59.8(4) . . . . ?
C12 C13 C14 C15 -76.1(4) . . . . ?
C13 C14 C15 C16 78.0(4) . . . . ?
C10 C11 C16 C15 39.2(5) . . . . ?
N7 C11 C16 C15 -146.2(3) . . . . ?
C14 C15 C16 C11 -62.9(4) . . . . ?
C8 N9 C17 C18 -101.1(3) . . . . ?
C10 N9 C17 C18 78.2(4) . . . . ?
C8 N9 C17 C22 79.3(4) . . . . ?
C10 N9 C17 C22 -101.4(3) . . . . ?
C22 C17 C18 C19 -0.5(4) . . . . ?
N9 C17 C18 C19 179.9(3) . . . . ?
C22 C17 C18 C23 178.9(3) . . . . ?
N9 C17 C18 C23 -0.7(4) . . . . ?
C17 C18 C19 C20 -0.1(5) . . . . ?
C23 C18 C19 C20 -179.5(3) . . . . ?
C18 C19 C20 C21 0.4(5) . . . . ?
C18 C19 C20 C24 -179.9(3) . . . . ?
C19 C20 C21 C22 -0.2(5) . . . . ?
C24 C20 C21 C22 -179.9(3) . . . . ?
C18 C17 C22 C21 0.7(4) . . . . ?
N9 C17 C22 C21 -179.7(3) . . . . ?
C18 C17 C22 C25 -179.1(3) . . . . ?
N9 C17 C22 C25 0.5(4) . . . . ?
C20 C21 C22 C17 -0.3(5) . . . . ?
C20 C21 C22 C25 179.4(3) . . . . ?
C8 N7 C26 C27 -105.9(3) . . . . ?
C11 N7 C26 C27 78.6(4) . . . . ?
C8 N7 C26 C31 77.0(4) . . . . ?
C11 N7 C26 C31 -98.5(3) . . . . ?
C31 C26 C27 C28 -1.1(5) . . . . ?
N7 C26 C27 C28 -178.1(3) . . . . ?
C31 C26 C27 C32 177.7(3) . . . . ?
N7 C26 C27 C32 0.7(5) . . . . ?
C26 C27 C28 C29 0.4(5) . . . . ?
C32 C27 C28 C29 -178.3(4) . . . . ?
C27 C28 C29 C30 0.1(6) . . . . ?
C27 C28 C29 C33 179.6(4) . . . . ?
C28 C29 C30 C31 0.0(6) . . . . ?
C33 C29 C30 C31 -179.5(4) . . . . ?
C29 C30 C31 C26 -0.6(5) . . . . ?
C29 C30 C31 C34 178.3(3) . . . . ?
C27 C26 C31 C30 1.2(5) . . . . ?
N7 C26 C31 C30 178.2(3) . . . . ?
C27 C26 C31 C34 -177.8(3) . . . . ?
N7 C26 C31 C34 -0.7(4) . . . . ?
C43 C41 C42 C43 3.9(11) 3_767 . . . ?
C41 C42 C43 C41 -3.9(11) . . . 3_767 ?
